data_4103252
loop_
_publ_author_name
'Shaoguang Zhang'
'Wen-Xiong Zhang'
'Jing Zhao'
'Zhenfeng Xi'

_publ_contact_author_address
;
Beijing National Laboratory for Molecular Sciences (BNLMS),
Key Laboratory of Bioorganic Chemistry and Molecular Engineering of Ministry 
of Education, College of Chemistry, Peking University,
Beijing 100871, China,
;
_publ_contact_author_email zfxi@pku.edu.cn
_publ_contact_author_name 'Zhenfeng Xi'
_publ_section_title
;
 Cleavage and Reorganization of Zr-C/Si-C Bonds Leading to Zr/Si-N
 Organometallic and Heterocyclic Compounds
;
_journal_name_full 'Journal of the American Chemical Society'
_journal_page_first 14042
_journal_page_last 14045
_journal_paper_doi 10.1021/ja1074932
_journal_volume 132
_journal_year 2010
_chemical_formula_sum 'C25 H29 N Si'
_chemical_formula_weight 371.58
_chemical_name_systematic
; 
 ? 
;
_space_group_IT_number 14
_symmetry_cell_setting monoclinic
_symmetry_space_group_name_Hall '-P 2yn'
_symmetry_space_group_name_H-M 'P 1 21/n 1'
_atom_sites_solution_hydrogens geom
_atom_sites_solution_primary direct
_atom_sites_solution_secondary difmap
_audit_creation_method SHELXL-97
_cell_angle_alpha 90.00
_cell_angle_beta 91.89(3)
_cell_angle_gamma 90.00
_cell_formula_units_Z 4
_cell_length_a 14.593(3)
_cell_length_b 8.5806(17)
_cell_length_c 17.839(4)
_cell_measurement_reflns_used 9437
_cell_measurement_temperature 293(2)
_cell_measurement_theta_max 27.48
_cell_measurement_theta_min 1.77
_cell_volume 2232.5(8)
_computing_cell_refinement Rapid-AUTO
_computing_data_collection 'Rapid-AUTO (Rigaku,2000)'
_computing_data_reduction 'CrystalStructure (Rigaku/MSC,2000)'
_computing_molecular_graphics 'Siemens SHELXTL V4.2,(Sheldrick,1990)'
_computing_publication_material SHELXL-97,(Sheldrick,1997)
_computing_structure_refinement SHELXL-97,(Sheldrick,1997)
_computing_structure_solution SHELXS-97,(Sheldrick,1997)
_diffrn_ambient_temperature 293(2)
_diffrn_detector_area_resol_mean 10.00
_diffrn_measured_fraction_theta_full 0.999
_diffrn_measured_fraction_theta_max 0.999
_diffrn_measurement_device_type 'Rigaku RAXIS RAPID IP'
_diffrn_measurement_method \W
_diffrn_radiation_monochromator graphite
_diffrn_radiation_source 'fine-focus sealed tube'
_diffrn_radiation_type MoK\a
_diffrn_radiation_wavelength 0.71073
_diffrn_reflns_av_R_equivalents 0.0728
_diffrn_reflns_av_sigmaI/netI 0.2130
_diffrn_reflns_limit_h_max 18
_diffrn_reflns_limit_h_min -18
_diffrn_reflns_limit_k_max 11
_diffrn_reflns_limit_k_min -11
_diffrn_reflns_limit_l_max 23
_diffrn_reflns_limit_l_min -23
_diffrn_reflns_number 9437
_diffrn_reflns_theta_full 27.48
_diffrn_reflns_theta_max 27.48
_diffrn_reflns_theta_min 1.77
_diffrn_standards_decay_% 0
_diffrn_standards_interval_count 0
_diffrn_standards_interval_time 0
_diffrn_standards_number 0
_exptl_absorpt_coefficient_mu 0.114
_exptl_absorpt_correction_T_max 0.9667
_exptl_absorpt_correction_T_min 0.9559
_exptl_absorpt_correction_type empirical
_exptl_absorpt_process_details
; 
                                  HIGASHI, T. (1995). Abscor-empirical 
                                  Absorption Correction based on Fourier 
                                  Series Approximation. 
                                  Rigaku Corporation,Tokyo,Japan. 
;
_exptl_crystal_density_diffrn 1.106
_exptl_crystal_density_method 'not measured'
_exptl_crystal_F_000 800
_exptl_crystal_size_max 0.40
_exptl_crystal_size_mid 0.40
_exptl_crystal_size_min 0.30
_refine_diff_density_max 0.227
_refine_diff_density_min -0.209
_refine_diff_density_rms 0.043
_refine_ls_extinction_coef 0.0253(12)
_refine_ls_extinction_expression Fc^*^=kFc[1+0.001xFc^2^\l^3^/sin(2\q)]^-1/4^
_refine_ls_extinction_method SHELXL
_refine_ls_goodness_of_fit_ref 0.999
_refine_ls_hydrogen_treatment none
_refine_ls_matrix_type full
_refine_ls_number_parameters 252
_refine_ls_number_reflns 5112
_refine_ls_number_restraints 0
_refine_ls_restrained_S_all 0.999
_refine_ls_R_factor_all 0.1413
_refine_ls_R_factor_gt 0.0469
_refine_ls_shift/su_max 0.003
_refine_ls_shift/su_mean 0.000
_refine_ls_structure_factor_coef Fsqd
_refine_ls_weighting_details 'calc w=1/[\s^2^(Fo^2^)+(0.0200P)^2^+0.0000P] where P=(Fo^2^+2Fc^2^)/3'
_refine_ls_weighting_scheme calc
_refine_ls_wR_factor_gt 0.0867
_refine_ls_wR_factor_ref 0.1211
_reflns_number_gt 1751
_reflns_number_total 5112
_reflns_threshold_expression >2sigma(I)
_cod_data_source_file ja1074932_si_007.cif
_cod_data_source_block zsg39
_cod_database_code 4103252

loop_
_symmetry_equiv_pos_as_xyz
'x, y, z'
'-x+1/2, y+1/2, -z+1/2'
'-x, -y, -z'
'x-1/2, -y-1/2, z-1/2'

loop_
_atom_site_label
_atom_site_type_symbol
_atom_site_fract_x
_atom_site_fract_y
_atom_site_fract_z
_atom_site_U_iso_or_equiv
_atom_site_adp_type
_atom_site_occupancy
_atom_site_symmetry_multiplicity
_atom_site_calc_flag
_atom_site_refinement_flags
C1 C 1.0155(2) 0.8044(4) 0.22461(16) 0.0398(9) Uani 1 1 d .
C2 C 0.9500(2) 0.8984(4) 0.17310(16) 0.0367(8) Uani 1 1 d .
C3 C 0.9907(2) 1.0260(4) 0.14250(16) 0.0363(8) Uani 1 1 d .
C4 C 1.1500(2) 1.1907(4) 0.23441(17) 0.0590(11) Uani 1 1 d .
H4A H 1.1062 1.2072 0.2726 0.088 Uiso 1 1 calc R
H4B H 1.1526 1.2815 0.2031 0.088 Uiso 1 1 calc R
H4C H 1.2093 1.1717 0.2574 0.088 Uiso 1 1 calc R
C5 C 1.1998(2) 0.9843(4) 0.10184(16) 0.0581(10) Uani 1 1 d .
H5A H 1.2549 0.9412 0.1242 0.087 Uiso 1 1 calc R
H5B H 1.2136 1.0811 0.0777 0.087 Uiso 1 1 calc R
H5C H 1.1744 0.9126 0.0654 0.087 Uiso 1 1 calc R
C6 C 0.9826(2) 0.6601(4) 0.26723(18) 0.0470(9) Uani 1 1 d .
C7 C 1.0611(2) 0.5961(4) 0.31663(18) 0.0680(12) Uani 1 1 d .
H7A H 1.1117 0.5698 0.2860 0.102 Uiso 1 1 calc R
H7B H 1.0409 0.5046 0.3423 0.102 Uiso 1 1 calc R
H7C H 1.0802 0.6735 0.3527 0.102 Uiso 1 1 calc R
C8 C 0.9509(2) 0.5332(4) 0.21112(19) 0.0637(11) Uani 1 1 d .
H8A H 1.0012 0.5038 0.1808 0.096 Uiso 1 1 calc R
H8B H 0.9017 0.5729 0.1796 0.096 Uiso 1 1 calc R
H8C H 0.9301 0.4438 0.2380 0.096 Uiso 1 1 calc R
C9 C 0.9029(2) 0.7052(4) 0.31789(18) 0.0689(12) Uani 1 1 d .
H9A H 0.8827 0.6146 0.3443 0.103 Uiso 1 1 calc R
H9B H 0.8530 0.7462 0.2875 0.103 Uiso 1 1 calc R
H9C H 0.9236 0.7828 0.3534 0.103 Uiso 1 1 calc R
C10 C 0.8566(2) 0.8543(4) 0.15581(17) 0.0445(9) Uani 1 1 d .
C11 C 0.7810(2) 0.8182(4) 0.13717(18) 0.0470(10) Uani 1 1 d .
C12 C 0.6893(2) 0.7763(4) 0.11568(18) 0.0405(9) Uani 1 1 d .
C13 C 0.6417(2) 0.6671(4) 0.15544(18) 0.0535(10) Uani 1 1 d .
H13 H 0.6691 0.6189 0.1971 0.064 Uiso 1 1 calc R
C14 C 0.5530(2) 0.6296(4) 0.1331(2) 0.0558(10) Uani 1 1 d .
H14 H 0.5216 0.5560 0.1605 0.067 Uiso 1 1 calc R
C15 C 0.5097(2) 0.6964(5) 0.0722(2) 0.0533(10) Uani 1 1 d .
C16 C 0.5570(2) 0.8044(5) 0.03279(18) 0.0607(11) Uani 1 1 d .
H16 H 0.5290 0.8515 -0.0090 0.073 Uiso 1 1 calc R
C17 C 0.6459(2) 0.8451(4) 0.05393(19) 0.0543(10) Uani 1 1 d .
H17 H 0.6768 0.9193 0.0264 0.065 Uiso 1 1 calc R
C18 C 0.4124(2) 0.6530(5) 0.0477(2) 0.0924(15) Uani 1 1 d .
H18A H 0.3760 0.7458 0.0428 0.139 Uiso 1 1 calc R
H18B H 0.3867 0.5859 0.0846 0.139 Uiso 1 1 calc R
H18C H 0.4131 0.6000 0.0004 0.139 Uiso 1 1 calc R
C19 C 0.9444(2) 1.1428(4) 0.09463(16) 0.0366(8) Uani 1 1 d .
C20 C 0.8583(2) 1.2044(4) 0.10926(17) 0.0468(9) Uani 1 1 d .
H20 H 0.8268 1.1664 0.1499 0.056 Uiso 1 1 calc R
C21 C 0.8187(2) 1.3198(4) 0.06544(19) 0.0527(10) Uani 1 1 d .
H21 H 0.7612 1.3579 0.0770 0.063 Uiso 1 1 calc R
C22 C 0.8628(2) 1.3795(4) 0.0048(2) 0.0509(10) Uani 1 1 d .
C23 C 0.9493(2) 1.3202(4) -0.01149(18) 0.0499(10) Uani 1 1 d .
H23 H 0.9802 1.3587 -0.0523 0.060 Uiso 1 1 calc R
C24 C 0.9891(2) 1.2043(4) 0.03301(17) 0.0453(9) Uani 1 1 d .
H24 H 1.0467 1.1665 0.0216 0.054 Uiso 1 1 calc R
C25 C 0.8201(2) 1.5068(4) -0.04402(19) 0.0785(13) Uani 1 1 d .
H25A H 0.7863 1.4605 -0.0854 0.118 Uiso 1 1 calc R
H25B H 0.8676 1.5723 -0.0627 0.118 Uiso 1 1 calc R
H25C H 0.7794 1.5682 -0.0148 0.118 Uiso 1 1 calc R
N1 N 1.09878(18) 0.8515(3) 0.23107(13) 0.0443(7) Uani 1 1 d .
Si1 Si 1.11469(6) 1.01938(11) 0.17640(5) 0.0427(3) Uani 1 1 d .

loop_
_atom_site_aniso_label
_atom_site_aniso_U_11
_atom_site_aniso_U_22
_atom_site_aniso_U_33
_atom_site_aniso_U_23
_atom_site_aniso_U_13
_atom_site_aniso_U_12
C1 0.040(2) 0.042(2) 0.038(2) -0.0069(17) 0.0058(16) -0.0022(19)
C2 0.035(2) 0.038(2) 0.0367(19) -0.0013(17) 0.0028(16) -0.0009(17)
C3 0.0319(19) 0.040(2) 0.0371(19) -0.0060(18) 0.0005(15) 0.0026(17)
C4 0.056(2) 0.056(3) 0.064(2) -0.009(2) -0.007(2) -0.010(2)
C5 0.038(2) 0.074(3) 0.062(2) -0.012(2) 0.0048(17) -0.007(2)
C6 0.056(2) 0.035(2) 0.050(2) 0.0077(18) -0.0023(19) -0.0065(19)
C7 0.082(3) 0.058(3) 0.064(3) 0.019(2) -0.001(2) 0.002(2)
C8 0.077(3) 0.045(3) 0.069(2) 0.001(2) 0.006(2) -0.009(2)
C9 0.073(3) 0.069(3) 0.067(3) 0.010(2) 0.034(2) 0.000(2)
C10 0.044(2) 0.043(2) 0.047(2) 0.0008(18) 0.0053(18) -0.003(2)
C11 0.036(2) 0.050(3) 0.056(2) 0.0021(19) 0.0083(18) -0.008(2)
C12 0.031(2) 0.046(2) 0.044(2) -0.0007(18) 0.0022(17) -0.0059(18)
C13 0.042(2) 0.060(3) 0.058(2) 0.012(2) -0.0007(19) -0.005(2)
C14 0.041(2) 0.056(3) 0.071(3) 0.003(2) 0.013(2) -0.013(2)
C15 0.034(2) 0.071(3) 0.055(2) -0.021(2) 0.001(2) -0.001(2)
C16 0.050(3) 0.092(3) 0.040(2) 0.000(2) -0.0042(19) 0.009(2)
C17 0.048(2) 0.062(3) 0.054(2) 0.011(2) 0.011(2) -0.003(2)
C18 0.036(2) 0.152(5) 0.089(3) -0.039(3) -0.007(2) -0.010(3)
C19 0.037(2) 0.039(2) 0.0337(19) -0.0013(17) -0.0014(16) -0.0092(17)
C20 0.043(2) 0.053(3) 0.044(2) 0.0015(19) 0.0013(17) 0.002(2)
C21 0.044(2) 0.055(3) 0.059(3) 0.003(2) -0.001(2) 0.000(2)
C22 0.042(2) 0.042(3) 0.067(3) 0.002(2) -0.019(2) -0.0064(19)
C23 0.057(3) 0.047(3) 0.045(2) 0.0115(19) -0.0040(19) -0.015(2)
C24 0.038(2) 0.044(2) 0.053(2) 0.0004(19) -0.0038(18) -0.0040(18)
C25 0.064(3) 0.068(3) 0.100(3) 0.036(3) -0.031(2) -0.013(2)
N1 0.0421(18) 0.0421(19) 0.0486(18) 0.0075(14) 0.0008(14) -0.0018(15)
Si1 0.0339(5) 0.0460(7) 0.0480(6) -0.0011(6) -0.0024(4) -0.0055(5)

loop_
_atom_type_symbol
_atom_type_description
_atom_type_scat_dispersion_real
_atom_type_scat_dispersion_imag
_atom_type_scat_source
C C 0.0033 0.0016 'International Tables Vol C Tables 4.2.6.8 and 6.1.1.4'
H H 0.0000 0.0000 'International Tables Vol C Tables 4.2.6.8 and 6.1.1.4'
N N 0.0061 0.0033 'International Tables Vol C Tables 4.2.6.8 and 6.1.1.4'
Si Si 0.0817 0.0704 'International Tables Vol C Tables 4.2.6.8 and 6.1.1.4'

loop_
_geom_angle_atom_site_label_1
_geom_angle_atom_site_label_2
_geom_angle_atom_site_label_3
_geom_angle
N1 C1 C2 117.3(3)
N1 C1 C6 121.3(3)
C2 C1 C6 121.4(3)
C3 C2 C10 123.1(3)
C3 C2 C1 112.9(3)
C10 C2 C1 123.9(3)
C2 C3 C19 125.6(3)
C2 C3 Si1 105.8(2)
C19 C3 Si1 128.6(2)
Si1 C4 H4A 109.5
Si1 C4 H4B 109.5
H4A C4 H4B 109.5
Si1 C4 H4C 109.5
H4A C4 H4C 109.5
H4B C4 H4C 109.5
Si1 C5 H5A 109.5
Si1 C5 H5B 109.5
H5A C5 H5B 109.5
Si1 C5 H5C 109.5
H5A C5 H5C 109.5
H5B C5 H5C 109.5
C7 C6 C1 109.6(3)
C7 C6 C8 108.9(3)
C1 C6 C8 109.9(3)
C7 C6 C9 108.5(3)
C1 C6 C9 109.9(3)
C8 C6 C9 110.0(3)
C6 C7 H7A 109.5
C6 C7 H7B 109.5
H7A C7 H7B 109.5
C6 C7 H7C 109.5
H7A C7 H7C 109.5
H7B C7 H7C 109.5
C6 C8 H8A 109.5
C6 C8 H8B 109.5
H8A C8 H8B 109.5
C6 C8 H8C 109.5
H8A C8 H8C 109.5
H8B C8 H8C 109.5
C6 C9 H9A 109.5
C6 C9 H9B 109.5
H9A C9 H9B 109.5
C6 C9 H9C 109.5
H9A C9 H9C 109.5
H9B C9 H9C 109.5
C11 C10 C2 176.0(4)
C10 C11 C12 179.0(4)
C13 C12 C17 118.3(3)
C13 C12 C11 121.2(3)
C17 C12 C11 120.4(3)
C12 C13 C14 119.6(3)
C12 C13 H13 120.2
C14 C13 H13 120.2
C15 C14 C13 122.6(3)
C15 C14 H14 118.7
C13 C14 H14 118.7
C14 C15 C16 117.8(3)
C14 C15 C18 122.1(4)
C16 C15 C18 120.2(4)
C15 C16 C17 121.1(3)
C15 C16 H16 119.5
C17 C16 H16 119.5
C12 C17 C16 120.6(3)
C12 C17 H17 119.7
C16 C17 H17 119.7
C15 C18 H18A 109.5
C15 C18 H18B 109.5
H18A C18 H18B 109.5
C15 C18 H18C 109.5
H18A C18 H18C 109.5
H18B C18 H18C 109.5
C20 C19 C24 116.7(3)
C20 C19 C3 123.3(3)
C24 C19 C3 119.8(3)
C21 C20 C19 122.0(3)
C21 C20 H20 119.0
C19 C20 H20 119.0
C22 C21 C20 121.0(3)
C22 C21 H21 119.5
C20 C21 H21 119.5
C21 C22 C23 118.4(3)
C21 C22 C25 121.6(3)
C23 C22 C25 119.9(3)
C24 C23 C22 120.3(3)
C24 C23 H23 119.8
C22 C23 H23 119.8
C23 C24 C19 121.5(3)
C23 C24 H24 119.3
C19 C24 H24 119.3
C22 C25 H25A 109.5
C22 C25 H25B 109.5
H25A C25 H25B 109.5
C22 C25 H25C 109.5
H25A C25 H25C 109.5
H25B C25 H25C 109.5
C1 N1 Si1 110.5(2)
N1 Si1 C4 112.20(14)
N1 Si1 C5 111.38(14)
C4 Si1 C5 110.13(14)
N1 Si1 C3 93.42(13)
C4 Si1 C3 113.49(14)
C5 Si1 C3 115.31(14)

loop_
_geom_bond_atom_site_label_1
_geom_bond_atom_site_label_2
_geom_bond_distance
C1 N1 1.283(3)
C1 C2 1.534(4)
C1 C6 1.538(4)
C2 C3 1.368(4)
C2 C10 1.439(4)
C3 C19 1.467(4)
C3 Si1 1.889(3)
C4 Si1 1.860(3)
C4 H4A 0.9600
C4 H4B 0.9600
C4 H4C 0.9600
C5 Si1 1.873(3)
C5 H5A 0.9600
C5 H5B 0.9600
C5 H5C 0.9600
C6 C7 1.525(4)
C6 C8 1.540(4)
C6 C9 1.545(4)
C7 H7A 0.9600
C7 H7B 0.9600
C7 H7C 0.9600
C8 H8A 0.9600
C8 H8B 0.9600
C8 H8C 0.9600
C9 H9A 0.9600
C9 H9B 0.9600
C9 H9C 0.9600
C10 C11 1.182(4)
C11 C12 1.426(4)
C12 C13 1.377(4)
C12 C17 1.384(4)
C13 C14 1.379(4)
C13 H13 0.9300
C14 C15 1.365(4)
C14 H14 0.9300
C15 C16 1.365(4)
C15 C18 1.517(4)
C16 C17 1.385(4)
C16 H16 0.9300
C17 H17 0.9300
C18 H18A 0.9600
C18 H18B 0.9600
C18 H18C 0.9600
C19 C20 1.396(4)
C19 C24 1.399(4)
C20 C21 1.377(4)
C20 H20 0.9300
C21 C22 1.377(4)
C21 H21 0.9300
C22 C23 1.400(4)
C22 C25 1.518(4)
C23 C24 1.388(4)
C23 H23 0.9300
C24 H24 0.9300
C25 H25A 0.9600
C25 H25B 0.9600
C25 H25C 0.9600
N1 Si1 1.760(3)
